data_7205129
loop_
_publ_author_name
'Prokhorova, T. G.'
'Buravov, L. I.'
'Yagubskii, E. B.'
'Zorina, L. V.'
'Khasanov, S. S.'
'Simonov, S. V.'
'Shibaeva, R. P.'
'Korobenko, A. V.'
'Zverev, V. N.'

_publ_section_title
;
 Effect of electrocrystallization medium on quality, structural
 features, and conducting properties of single crystals of the
 (BEDT-TTF)4AI[FeIII(C2O4)3]&#x00B7;G family
;
_journal_issue 2
_journal_name_full CrystEngComm
_journal_page_first 537
_journal_paper_doi 10.1039/c0ce00095g
_journal_volume 13
_journal_year 2011
_chemical_compound_source 'synthesis as described'
_chemical_formula_moiety '4(C10 H8 S8), C6 Fe O12, C6 H5 Cl, H3 O'
_chemical_formula_sum 'C52 H40 Cl Fe O13 S32'
_chemical_formula_weight 1990.06
_chemical_name_systematic
;
?
;
_space_group_IT_number 15
_symmetry_cell_setting monoclinic
_symmetry_space_group_name_Hall '-C 2yc'
_symmetry_space_group_name_H-M 'C 1 2/c 1'
_atom_sites_solution_hydrogens geom
_atom_sites_solution_primary direct
_atom_sites_solution_secondary difmap
_audit_creation_method
;
CrysAlis RED (Oxford Diffraction Ltd.),
SHELXL-97 and WinGX routine-INITIALISE
;
_cell_angle_alpha 90.00
_cell_angle_beta 93.093(4)
_cell_angle_gamma 90.00
_cell_formula_units_Z 4
_cell_length_a 10.2854(4)
_cell_length_b 20.0124(10)
_cell_length_c 35.3666(15)
_cell_measurement_radiation CuK\a
_cell_measurement_reflns_used 16274
_cell_measurement_temperature 293(2)
_cell_measurement_theta_max 77.7637
_cell_measurement_theta_min 3.7518
_cell_volume 7269.1(6)
_computing_cell_refinement 'CrysAlis RED, Oxford Diffraction Ltd.'
_computing_data_collection 'CrysAlis CCD, Oxford Diffraction Ltd.'
_computing_data_reduction 'CrysAlis RED, Oxford Diffraction Ltd.'
_computing_molecular_graphics 'Ortep-3 for Windows (Farrugia, 1997), DIAMOND 3.1 (Crystal Impact GbR 2005)'
_computing_publication_material 'WinGX publication routines (Farrugia, 1999)'
_computing_structure_refinement 'SHELXL-97 (Sheldrick, 2008)'
_computing_structure_solution 'SHELXS-97 (Sheldrick, 2008)'
_diffrn_ambient_temperature 293(2)
_diffrn_measured_fraction_theta_full 0.998
_diffrn_measured_fraction_theta_max 0.882
_diffrn_measurement_device_type 'Xcalibur, Ruby, Gemini'
_diffrn_radiation_monochromator graphite
_diffrn_radiation_source 'Enhance (Mo) X-ray Source'
_diffrn_radiation_type MoK\a
_diffrn_radiation_wavelength 0.71073
_diffrn_reflns_av_R_equivalents 0.0325
_diffrn_reflns_av_sigmaI/netI 0.0249
_diffrn_reflns_limit_h_max 14
_diffrn_reflns_limit_h_min -13
_diffrn_reflns_limit_k_max 25
_diffrn_reflns_limit_k_min -27
_diffrn_reflns_limit_l_max 45
_diffrn_reflns_limit_l_min -36
_diffrn_reflns_number 29344
_diffrn_reflns_theta_full 26.00
_diffrn_reflns_theta_max 29.58
_diffrn_reflns_theta_min 2.89
_diffrn_standards_decay_% 0
_exptl_absorpt_coefficient_mu 1.224
_exptl_absorpt_correction_T_max 1.00000
_exptl_absorpt_correction_T_min 0.76615
_exptl_absorpt_correction_type multi-scan
_exptl_absorpt_process_details 'Scale3AbsPack program of CrysAlisPro software'
_exptl_crystal_colour black
_exptl_crystal_density_diffrn 1.818
_exptl_crystal_density_method 'not measured'
_exptl_crystal_description prism
_exptl_crystal_F_000 4044
_exptl_crystal_size_max 0.33
_exptl_crystal_size_mid 0.23
_exptl_crystal_size_min 0.22
_refine_diff_density_max 0.974
_refine_diff_density_min -0.757
_refine_diff_density_rms 0.071
_refine_ls_extinction_method none
_refine_ls_goodness_of_fit_ref 1.006
_refine_ls_hydrogen_treatment mixed
_refine_ls_matrix_type full
_refine_ls_number_parameters 497
_refine_ls_number_reflns 9013
_refine_ls_number_restraints 6
_refine_ls_restrained_S_all 1.006
_refine_ls_R_factor_all 0.0501
_refine_ls_R_factor_gt 0.0378
_refine_ls_shift/su_max 0.014
_refine_ls_shift/su_mean 0.001
_refine_ls_structure_factor_coef Fsqd
_refine_ls_weighting_details 'calc w=1/[\s^2^(Fo^2^)+(0.0422P)^2^+13.3483P] where P=(Fo^2^+2Fc^2^)/3'
_refine_ls_weighting_scheme calc
_refine_ls_wR_factor_gt 0.0910
_refine_ls_wR_factor_ref 0.0959
_reflns_number_gt 7261
_reflns_number_total 9013
_reflns_threshold_expression >2\s(I)
_cod_data_source_file C0CE00095G.TXT
_cod_data_source_block beta''-(BEDT-TTF)4H3O[Fe(C2O4)3]CB-(III)
_cod_original_sg_symbol_H-M 'C 2/c'
_cod_database_code 7205129

loop_
_symmetry_equiv_pos_as_xyz
'x, y, z'
'-x, y, -z+1/2'
'x+1/2, y+1/2, z'
'-x+1/2, y+1/2, -z+1/2'
'-x, -y, -z'
'x, -y, z-1/2'
'-x+1/2, -y+1/2, -z'
'x+1/2, -y+1/2, z-1/2'

loop_
_atom_site_label
_atom_site_type_symbol
_atom_site_fract_x
_atom_site_fract_y
_atom_site_fract_z
_atom_site_U_iso_or_equiv
_atom_site_adp_type
_atom_site_occupancy
_atom_site_symmetry_multiplicity
_atom_site_calc_flag
_atom_site_refinement_flags
_atom_site_disorder_assembly
_atom_site_disorder_group
S11 S 0.42294(6) 0.21401(3) 0.508618(16) 0.03727(13) Uani 1 1 d . . .
S12 S 0.66452(5) 0.14341(3) 0.531275(16) 0.03449(13) Uani 1 1 d . . .
S13 S 0.54014(6) 0.24576(3) 0.427054(16) 0.03737(14) Uani 1 1 d . . .
S14 S 0.77923(6) 0.17412(3) 0.450719(16) 0.03591(13) Uani 1 1 d . . .
S15 S 0.29654(6) 0.19322(4) 0.579846(19) 0.04361(15) Uani 1 1 d . . .
S16 S 0.58822(6) 0.11086(3) 0.608307(17) 0.04053(15) Uani 1 1 d . . .
S17 S 0.61614(8) 0.27392(4) 0.350124(18) 0.05430(19) Uani 1 1 d . . .
S18 S 0.90682(7) 0.19336(3) 0.37906(2) 0.04744(16) Uani 1 1 d . . .
C11 C 0.5764(2) 0.18794(11) 0.49651(6) 0.0298(4) Uani 1 1 d . . .
C12 C 0.6258(2) 0.20131(11) 0.46232(6) 0.0298(4) Uani 1 1 d . . .
C13 C 0.4346(2) 0.17994(11) 0.55426(6) 0.0314(4) Uani 1 1 d . . .
C14 C 0.5458(2) 0.14762(11) 0.56480(6) 0.0302(4) Uani 1 1 d . . .
C15 C 0.6607(2) 0.23977(11) 0.39416(6) 0.0342(5) Uani 1 1 d . . .
C16 C 0.7708(2) 0.20798(11) 0.40532(6) 0.0333(5) Uani 1 1 d . . .
C17 C 0.3551(3) 0.17002(13) 0.62719(7) 0.0417(6) Uani 1 1 d . . .
H17A H 0.4091 0.2059 0.6377 0.050 Uiso 1 1 calc R . .
H17B H 0.2811 0.1653 0.6429 0.050 Uiso 1 1 calc R . .
C18 C 0.4327(2) 0.10590(13) 0.62908(7) 0.0398(5) Uani 1 1 d . . .
H18A H 0.3817 0.0710 0.6163 0.048 Uiso 1 1 calc R . .
H18B H 0.4465 0.0929 0.6554 0.048 Uiso 1 1 calc R . .
C19 C 0.7610(3) 0.26134(19) 0.32428(8) 0.0676(10) Uani 1 1 d . . .
H19A H 0.7373 0.2634 0.2974 0.081 Uiso 1 1 calc R . .
H19B H 0.8211 0.2977 0.3302 0.081 Uiso 1 1 calc R . .
C20 C 0.8299(3) 0.19617(18) 0.33265(8) 0.0636(9) Uani 1 1 d . . .
H20A H 0.8950 0.1893 0.3142 0.076 Uiso 1 1 calc R . .
H20B H 0.7674 0.1599 0.3300 0.076 Uiso 1 1 calc R . .
S21 S 0.02578(5) 0.08841(3) 0.519487(15) 0.03655(14) Uani 1 1 d . . .
S22 S 0.25889(5) 0.01206(3) 0.543879(15) 0.03479(13) Uani 1 1 d . . .
S23 S 0.14757(5) 0.11765(3) 0.439626(15) 0.03627(14) Uani 1 1 d . . .
S24 S 0.38320(5) 0.04276(3) 0.463484(16) 0.03438(13) Uani 1 1 d . . .
S25 S -0.10733(7) 0.07133(4) 0.589708(19) 0.0537(2) Uani 1 1 d . . .
S26 S 0.17246(6) -0.01661(4) 0.620641(18) 0.04344(16) Uani 1 1 d . . .
S27 S 0.24339(7) 0.15737(4) 0.365468(18) 0.04866(17) Uani 1 1 d . . .
S28 S 0.51977(6) 0.07217(3) 0.393818(18) 0.03920(14) Uani 1 1 d . . .
C21 C 0.1791(2) 0.05967(11) 0.50888(6) 0.0292(4) Uani 1 1 d . . .
C22 C 0.2314(2) 0.07240(11) 0.47498(6) 0.0289(4) Uani 1 1 d . . .
C23 C 0.0305(2) 0.05470(12) 0.56491(6) 0.0323(5) Uani 1 1 d . A .
C24 C 0.1377(2) 0.01988(11) 0.57651(6) 0.0295(4) Uani 1 1 d . A .
C25 C 0.2743(2) 0.11732(11) 0.40860(6) 0.0315(5) Uani 1 1 d . B .
C26 C 0.3829(2) 0.08338(11) 0.41994(6) 0.0300(4) Uani 1 1 d . B .
C27A C -0.0449(6) 0.0534(3) 0.63802(17) 0.0432(13) Uani 0.68 1 d P A 1
H27A H 0.0164 0.0881 0.6460 0.052 Uiso 0.68 1 calc PR A 1
H27B H -0.1167 0.0549 0.6547 0.052 Uiso 0.68 1 calc PR A 1
C28A C 0.0211(3) -0.0132(2) 0.64223(10) 0.0391(8) Uani 0.68 1 d P A 1
H28A H -0.0359 -0.0473 0.6311 0.047 Uiso 0.68 1 calc PR A 1
H28B H 0.0352 -0.0232 0.6690 0.047 Uiso 0.68 1 calc PR A 1
C27B C -0.0845(12) 0.0307(7) 0.6317(4) 0.045(3) Uani 0.32 1 d P A 2
H27C H -0.1408 0.0500 0.6499 0.055 Uiso 0.32 1 calc PR A 2
H27D H -0.1087 -0.0159 0.6284 0.055 Uiso 0.32 1 calc PR A 2
C28B C 0.0570(9) 0.0348(5) 0.6474(2) 0.0463(19) Uani 0.32 1 d P A 2
H28C H 0.0612 0.0203 0.6736 0.056 Uiso 0.32 1 calc PR A 2
H28D H 0.0848 0.0811 0.6469 0.056 Uiso 0.32 1 calc PR A 2
C29A C 0.3596(6) 0.1258(3) 0.33477(16) 0.0454(12) Uani 0.68 1 d P B 1
H29A H 0.3156 0.1171 0.3103 0.054 Uiso 0.68 1 calc PR B 1
H29B H 0.4237 0.1605 0.3311 0.054 Uiso 0.68 1 calc PR B 1
C30A C 0.4303(5) 0.0634(2) 0.34753(10) 0.0419(9) Uani 0.68 1 d P B 1
H30A H 0.4912 0.0512 0.3287 0.050 Uiso 0.68 1 calc PR B 1
H30B H 0.3677 0.0273 0.3490 0.050 Uiso 0.68 1 calc PR B 1
C29B C 0.3366(12) 0.0965(6) 0.3378(3) 0.041(2) Uani 0.32 1 d P B 2
H29C H 0.3030 0.0520 0.3422 0.050 Uiso 0.32 1 calc PR B 2
H29D H 0.3218 0.1064 0.3111 0.050 Uiso 0.32 1 calc PR B 2
C30B C 0.4813(9) 0.0966(5) 0.3475(2) 0.0429(19) Uani 0.32 1 d P B 2
H30C H 0.5152 0.1412 0.3436 0.052 Uiso 0.32 1 calc PR B 2
H30D H 0.5234 0.0666 0.3304 0.052 Uiso 0.32 1 calc PR B 2
Fe1 Fe 0.5000 0.08154(2) 0.7500 0.03493(11) Uani 1 2 d S . .
O1 O 0.42779(19) 0.15861(9) 0.71901(5) 0.0470(4) Uani 1 1 d . . .
O2 O 0.39749(17) 0.01676(9) 0.71695(5) 0.0420(4) Uani 1 1 d . . .
O3 O 0.65117(17) 0.06578(9) 0.71735(5) 0.0422(4) Uani 1 1 d . . .
O4 O 0.4145(2) 0.26985(10) 0.71821(7) 0.0629(6) Uani 1 1 d . . .
O5 O 0.21910(19) -0.04594(11) 0.71499(5) 0.0543(5) Uani 1 1 d . . .
O6 O 0.8222(2) -0.00133(11) 0.71237(6) 0.0592(5) Uani 1 1 d . . .
C1 C 0.4540(3) 0.21691(13) 0.73186(7) 0.0441(6) Uani 1 1 d . . .
C2 C 0.2941(2) -0.00624(12) 0.73049(7) 0.0376(5) Uani 1 1 d . . .
C3 C 0.7316(2) 0.02105(13) 0.72929(7) 0.0391(5) Uani 1 1 d . . .
Cl31 Cl 0.0168(18) 0.34935(9) 0.7531(5) 0.085(3) Uani 0.50 1 d P . .
C31 C 0.0132(8) 0.1266(3) 0.7426(2) 0.0620(17) Uiso 0.50 1 d P . .
H31 H 0.0136 0.0804 0.7396 0.074 Uiso 0.50 1 calc PR . .
C32 C 0.1082(8) 0.1657(4) 0.7262(2) 0.063(2) Uiso 0.50 1 d P . .
H32 H 0.1733 0.1453 0.7130 0.076 Uiso 0.50 1 calc PR . .
C33 C 0.1051(9) 0.2350(4) 0.7295(3) 0.051(2) Uiso 0.50 1 d P . .
H33 H 0.1669 0.2611 0.7181 0.061 Uiso 0.50 1 calc PR . .
C34 C 0.0158(8) 0.2628(2) 0.7484(3) 0.0461(13) Uiso 0.50 1 d P . .
C35 C -0.0851(9) 0.2238(5) 0.7662(3) 0.057(3) Uiso 0.50 1 d P . .
H35 H -0.1500 0.2448 0.7791 0.068 Uiso 0.50 1 calc PR . .
C36 C -0.0813(8) 0.1566(4) 0.7633(2) 0.0573(18) Uiso 0.50 1 d P . .
H36 H -0.1418 0.1305 0.7752 0.069 Uiso 0.50 1 calc PR . .
O41 O 0.0095(7) -0.09922(16) 0.75499(18) 0.0562(11) Uiso 0.50 1 d PD . .
H41A H 0.042(5) -0.150(2) 0.7692(17) 0.084 Uiso 0.50 1 d PD . .
H41B H 0.085(5) -0.058(2) 0.7648(19) 0.084 Uiso 0.50 1 d PD . .
H41C H -0.092(5) -0.084(2) 0.766(2) 0.084 Uiso 0.50 1 d PD . .

loop_
_atom_site_aniso_label
_atom_site_aniso_U_11
_atom_site_aniso_U_22
_atom_site_aniso_U_33
_atom_site_aniso_U_23
_atom_site_aniso_U_13
_atom_site_aniso_U_12
S11 0.0314(3) 0.0487(3) 0.0318(3) 0.0040(2) 0.0028(2) 0.0094(3)
S12 0.0294(3) 0.0452(3) 0.0294(3) 0.0074(2) 0.0054(2) 0.0076(2)
S13 0.0334(3) 0.0469(3) 0.0317(3) 0.0055(2) 0.0003(2) 0.0091(3)
S14 0.0306(3) 0.0431(3) 0.0342(3) 0.0063(2) 0.0034(2) 0.0066(2)
S15 0.0328(3) 0.0570(4) 0.0420(3) 0.0029(3) 0.0108(2) 0.0108(3)
S16 0.0361(3) 0.0523(4) 0.0337(3) 0.0130(3) 0.0074(2) 0.0065(3)
S17 0.0712(5) 0.0625(4) 0.0286(3) 0.0095(3) -0.0032(3) 0.0062(4)
S18 0.0474(4) 0.0458(4) 0.0512(4) 0.0028(3) 0.0228(3) 0.0022(3)
C11 0.0272(10) 0.0341(11) 0.0281(10) 0.0008(8) 0.0021(8) 0.0017(9)
C12 0.0298(10) 0.0329(11) 0.0266(10) 0.0014(8) 0.0004(8) 0.0017(9)
C13 0.0303(10) 0.0347(11) 0.0294(10) -0.0012(9) 0.0047(8) 0.0009(9)
C14 0.0318(11) 0.0327(11) 0.0265(10) 0.0012(8) 0.0050(8) -0.0008(9)
C15 0.0438(13) 0.0338(11) 0.0249(10) 0.0004(9) 0.0019(9) -0.0019(10)
C16 0.0371(12) 0.0302(11) 0.0330(11) 0.0016(9) 0.0065(9) -0.0017(9)
C17 0.0436(13) 0.0464(14) 0.0365(12) -0.0017(11) 0.0145(10) 0.0037(11)
C18 0.0404(13) 0.0410(13) 0.0390(13) 0.0049(10) 0.0122(10) -0.0031(11)
C19 0.076(2) 0.098(3) 0.0285(13) 0.0101(15) 0.0028(13) -0.029(2)
C20 0.075(2) 0.073(2) 0.0449(16) -0.0178(15) 0.0219(15) -0.0161(18)
S21 0.0312(3) 0.0526(4) 0.0261(3) 0.0078(2) 0.0040(2) 0.0131(3)
S22 0.0305(3) 0.0459(3) 0.0284(3) 0.0074(2) 0.0053(2) 0.0111(2)
S23 0.0311(3) 0.0534(4) 0.0248(3) 0.0066(2) 0.0059(2) 0.0143(3)
S24 0.0308(3) 0.0426(3) 0.0300(3) 0.0052(2) 0.0050(2) 0.0104(2)
S25 0.0391(3) 0.0837(5) 0.0396(3) 0.0208(3) 0.0160(3) 0.0270(3)
S26 0.0328(3) 0.0589(4) 0.0392(3) 0.0245(3) 0.0069(2) 0.0066(3)
S27 0.0606(4) 0.0567(4) 0.0300(3) 0.0133(3) 0.0143(3) 0.0229(3)
S28 0.0323(3) 0.0435(3) 0.0433(3) 0.0021(3) 0.0151(2) 0.0065(2)
C21 0.0281(10) 0.0359(11) 0.0237(9) 0.0018(8) 0.0028(8) 0.0028(9)
C22 0.0266(10) 0.0355(11) 0.0247(10) 0.0006(8) 0.0020(8) 0.0039(9)
C23 0.0296(10) 0.0403(12) 0.0272(10) 0.0055(9) 0.0050(8) 0.0035(9)
C24 0.0284(10) 0.0344(11) 0.0262(10) 0.0063(8) 0.0060(8) 0.0017(9)
C25 0.0363(11) 0.0337(11) 0.0253(10) 0.0025(8) 0.0089(8) 0.0069(9)
C26 0.0296(10) 0.0317(11) 0.0295(10) -0.0005(8) 0.0077(8) 0.0020(9)
C27A 0.045(4) 0.054(4) 0.031(2) 0.008(2) 0.011(2) 0.013(2)
C28A 0.0331(18) 0.048(2) 0.0366(18) 0.0149(16) 0.0093(14) 0.0033(17)
C27B 0.035(6) 0.067(9) 0.035(6) 0.023(6) 0.012(4) 0.000(5)
C28B 0.054(5) 0.060(6) 0.026(4) -0.001(4) 0.004(3) -0.003(5)
C29A 0.054(3) 0.053(3) 0.030(2) 0.004(3) 0.0135(19) 0.006(3)
C30A 0.050(2) 0.045(2) 0.0321(18) -0.0099(17) 0.0149(17) 0.007(2)
C29B 0.055(6) 0.045(6) 0.025(4) -0.006(5) 0.009(4) -0.005(6)
C30B 0.049(5) 0.046(5) 0.035(4) -0.003(4) 0.016(4) -0.009(4)
Fe1 0.0421(3) 0.0375(2) 0.0257(2) 0.000 0.00563(18) 0.000
O1 0.0625(12) 0.0437(10) 0.0345(9) 0.0032(7) -0.0012(8) 0.0041(9)
O2 0.0457(10) 0.0503(10) 0.0311(8) -0.0071(7) 0.0111(7) -0.0060(8)
O3 0.0464(10) 0.0513(10) 0.0300(8) 0.0046(7) 0.0117(7) -0.0015(8)
O4 0.0710(14) 0.0456(11) 0.0726(15) 0.0154(10) 0.0075(11) 0.0062(10)
O5 0.0509(11) 0.0661(13) 0.0458(11) -0.0063(9) 0.0017(9) -0.0144(10)
O6 0.0574(12) 0.0731(14) 0.0495(11) -0.0002(10) 0.0247(10) 0.0084(11)
C1 0.0484(15) 0.0421(14) 0.0434(14) 0.0055(11) 0.0168(11) 0.0016(12)
C2 0.0380(12) 0.0411(13) 0.0338(12) 0.0026(10) 0.0016(10) 0.0048(11)
C3 0.0387(13) 0.0457(14) 0.0335(12) -0.0074(10) 0.0072(10) -0.0078(11)
Cl31 0.125(8) 0.0683(8) 0.065(5) -0.010(3) 0.041(5) -0.022(3)

loop_
_atom_type_symbol
_atom_type_description
_atom_type_scat_dispersion_real
_atom_type_scat_dispersion_imag
_atom_type_scat_source
C C 0.0033 0.0016 'International Tables Vol C Tables 4.2.6.8 and 6.1.1.4'
H H 0.0000 0.0000 'International Tables Vol C Tables 4.2.6.8 and 6.1.1.4'
Cl Cl 0.1484 0.1585 'International Tables Vol C Tables 4.2.6.8 and 6.1.1.4'
O O 0.0106 0.0060 'International Tables Vol C Tables 4.2.6.8 and 6.1.1.4'
S S 0.1246 0.1234 'International Tables Vol C Tables 4.2.6.8 and 6.1.1.4'
Fe Fe 0.3463 0.8444 'International Tables Vol C Tables 4.2.6.8 and 6.1.1.4'
N N 0.0061 0.0033 'International Tables Vol C Tables 4.2.6.8 and 6.1.1.4'

loop_
_geom_angle_atom_site_label_1
_geom_angle_atom_site_label_2
_geom_angle_atom_site_label_3
_geom_angle
_geom_angle_site_symmetry_1
_geom_angle_site_symmetry_3
_geom_angle_publ_flag
C11 S11 C13 95.29(10) . . ?
C11 S12 C14 95.65(10) . . ?
C12 S13 C15 95.31(11) . . ?
C12 S14 C16 95.46(11) . . ?
C13 S15 C17 101.61(11) . . ?
C14 S16 C18 101.45(11) . . ?
C15 S17 C19 102.34(14) . . ?
C16 S18 C20 98.95(14) . . ?
C12 C11 S12 121.62(17) . . ?
C12 C11 S11 123.12(17) . . ?
S12 C11 S11 115.25(12) . . ?
C11 C12 S13 122.68(17) . . ?
C11 C12 S14 122.28(17) . . ?
S13 C12 S14 115.03(12) . . ?
C14 C13 S15 129.14(17) . . ?
C14 C13 S11 117.18(16) . . ?
S15 C13 S11 113.69(12) . . ?
C13 C14 S16 128.01(17) . . ?
C13 C14 S12 116.62(16) . . ?
S16 C14 S12 115.35(12) . . ?
C16 C15 S17 128.88(19) . . ?
C16 C15 S13 117.06(17) . . ?
S17 C15 S13 114.00(14) . . ?
C15 C16 S14 117.10(17) . . ?
C15 C16 S18 127.75(18) . . ?
S14 C16 S18 115.10(13) . . ?
C18 C17 S15 114.06(17) . . ?
C18 C17 H17A 108.7 . . ?
S15 C17 H17A 108.7 . . ?
C18 C17 H17B 108.7 . . ?
S15 C17 H17B 108.7 . . ?
H17A C17 H17B 107.6 . . ?
C17 C18 S16 114.49(17) . . ?
C17 C18 H18A 108.6 . . ?
S16 C18 H18A 108.6 . . ?
C17 C18 H18B 108.6 . . ?
S16 C18 H18B 108.6 . . ?
H18A C18 H18B 107.6 . . ?
C20 C19 S17 114.4(2) . . ?
C20 C19 H19A 108.7 . . ?
S17 C19 H19A 108.7 . . ?
C20 C19 H19B 108.7 . . ?
S17 C19 H19B 108.7 . . ?
H19A C19 H19B 107.6 . . ?
C19 C20 S18 112.9(2) . . ?
C19 C20 H20A 109.0 . . ?
S18 C20 H20A 109.0 . . ?
C19 C20 H20B 109.0 . . ?
S18 C20 H20B 109.0 . . ?
H20A C20 H20B 107.8 . . ?
C21 S21 C23 95.18(10) . . ?
C21 S22 C24 95.45(10) . . ?
C22 S23 C25 95.27(10) . . ?
C22 S24 C26 95.09(10) . . ?
C27B S25 C23 105.7(5) . . ?
C23 S25 C27A 100.3(2) . . ?
C24 S26 C28A 103.13(14) . . ?
C24 S26 C28B 96.7(3) . . ?
C25 S27 C29A 106.0(2) . . ?
C25 S27 C29B 94.8(4) . . ?
C30B S28 C26 108.4(3) . . ?
C26 S28 C30A 95.98(15) . . ?
C22 C21 S22 122.40(17) . . ?
C22 C21 S21 122.25(17) . . ?
S22 C21 S21 115.34(12) . . ?
C21 C22 S23 121.75(17) . . ?
C21 C22 S24 122.94(17) . . ?
S23 C22 S24 115.28(12) . . ?
C24 C23 S25 128.36(17) . . ?
C24 C23 S21 117.55(16) . . ?
S25 C23 S21 114.08(12) . . ?
C23 C24 S26 127.84(17) . . ?
C23 C24 S22 116.41(16) . . ?
S26 C24 S22 115.73(12) . . ?
C26 C25 S27 127.05(17) . . ?
C26 C25 S23 116.65(16) . . ?
S27 C25 S23 116.22(13) . . ?
C25 C26 S28 125.99(17) . . ?
C25 C26 S24 117.38(16) . . ?
S28 C26 S24 116.52(12) . . ?
C28A C27A S25 113.7(4) . . ?
C28A C27A H27A 108.8 . . ?
S25 C27A H27A 108.8 . . ?
C28A C27A H27B 108.8 . . ?
S25 C27A H27B 108.8 . . ?
H27A C27A H27B 107.7 . . ?
C27A C28A S26 113.3(3) . . ?
C27A C28A H28A 108.9 . . ?
S26 C28A H28A 108.9 . . ?
C27A C28A H28B 108.9 . . ?
S26 C28A H28B 108.9 . . ?
H28A C28A H28B 107.7 . . ?
C28B C27B S25 111.9(8) . . ?
C28B C27B H27C 109.2 . . ?
S25 C27B H27C 109.2 . . ?
C28B C27B H27D 109.2 . . ?
S25 C27B H27D 109.2 . . ?
H27C C27B H27D 107.9 . . ?
C27B C28B S26 114.0(8) . . ?
C27B C28B H28C 108.8 . . ?
S26 C28B H28C 108.8 . . ?
C27B C28B H28D 108.8 . . ?
S26 C28B H28D 108.8 . . ?
H28C C28B H28D 107.7 . . ?
C30A C29A S27 116.3(3) . . ?
C30A C29A H29A 108.2 . . ?
S27 C29A H29A 108.2 . . ?
C30A C29A H29B 108.2 . . ?
S27 C29A H29B 108.2 . . ?
H29A C29A H29B 107.4 . . ?
C29A C30A S28 113.4(3) . . ?
C29A C30A H30A 108.9 . . ?
S28 C30A H30A 108.9 . . ?
C29A C30A H30B 108.9 . . ?
S28 C30A H30B 108.9 . . ?
H30A C30A H30B 107.7 . . ?
C30B C29B S27 114.3(7) . . ?
C30B C29B H29C 108.7 . . ?
S27 C29B H29C 108.7 . . ?
C30B C29B H29D 108.7 . . ?
S27 C29B H29D 108.7 . . ?
H29C C29B H29D 107.6 . . ?
C29B C30B S28 112.6(7) . . ?
C29B C30B H30C 109.1 . . ?
S28 C30B H30C 109.1 . . ?
C29B C30B H30D 109.1 . . ?
S28 C30B H30D 109.1 . . ?
H30C C30B H30D 107.8 . . ?
O2 Fe1 O2 99.50(11) . 2_656 ?
O2 Fe1 O1 90.63(8) . . ?
O2 Fe1 O1 168.55(8) 2_656 . ?
O2 Fe1 O1 168.55(8) . 2_656 ?
O2 Fe1 O1 90.63(8) 2_656 2_656 ?
O1 Fe1 O1 79.83(11) . 2_656 ?
O2 Fe1 O3 87.85(7) . . ?
O2 Fe1 O3 80.50(7) 2_656 . ?
O1 Fe1 O3 94.68(7) . . ?
O1 Fe1 O3 99.15(8) 2_656 . ?
O2 Fe1 O3 80.50(7) . 2_656 ?
O2 Fe1 O3 87.85(7) 2_656 2_656 ?
O1 Fe1 O3 99.15(8) . 2_656 ?
O1 Fe1 O3 94.68(7) 2_656 2_656 ?
O3 Fe1 O3 161.95(11) . 2_656 ?
C1 O1 Fe1 116.28(17) . . ?
C2 O2 Fe1 115.91(15) . . ?
C3 O3 Fe1 115.32(15) . . ?
O4 C1 O1 126.3(3) . . ?
O4 C1 C1 120.01(17) . 2_656 ?
O1 C1 C1 113.69(15) . 2_656 ?
O5 C2 O2 126.0(2) . . ?
O5 C2 C3 120.3(2) . 2_656 ?
O2 C2 C3 113.7(2) . 2_656 ?
O6 C3 O3 126.5(2) . . ?
O6 C3 C2 119.4(2) . 2_656 ?
O3 C3 C2 114.2(2) . 2_656 ?
C36 C31 C32 120.2(6) . . ?
C36 C31 H31 119.9 . . ?
C32 C31 H31 119.9 . . ?
C33 C32 C31 120.1(8) . . ?
C33 C32 H32 119.9 . . ?
C31 C32 H32 119.9 . . ?
C34 C33 C32 119.4(8) . . ?
C34 C33 H33 120.3 . . ?
C32 C33 H33 120.3 . . ?
C33 C34 C35 122.2(6) . . ?
C33 C34 Cl31 118.5(9) . . ?
C35 C34 Cl31 119.3(9) . . ?
C36 C35 C34 118.3(8) . . ?
C36 C35 H35 120.8 . . ?
C34 C35 H35 120.8 . . ?
C35 C36 C31 119.7(8) . . ?
C35 C36 H36 120.2 . . ?
C31 C36 H36 120.2 . . ?
H41A O41 H41B 108(2) . . ?
H41A O41 H41C 109(2) . . ?
H41B O41 H41C 107(2) . . ?

loop_
_geom_bond_atom_site_label_1
_geom_bond_atom_site_label_2
_geom_bond_distance
_geom_bond_site_symmetry_2
_geom_bond_publ_flag
S11 C11 1.738(2) . ?
S11 C13 1.750(2) . ?
S12 C11 1.734(2) . ?
S12 C14 1.749(2) . ?
S13 C12 1.733(2) . ?
S13 C15 1.749(2) . ?
S14 C12 1.739(2) . ?
S14 C16 1.741(2) . ?
S15 C13 1.745(2) . ?
S15 C17 1.809(3) . ?
S16 C14 1.740(2) . ?
S16 C18 1.799(2) . ?
S17 C15 1.739(2) . ?
S17 C19 1.807(3) . ?
S18 C16 1.745(2) . ?
S18 C20 1.784(3) . ?
C11 C12 1.363(3) . ?
C13 C14 1.349(3) . ?
C15 C16 1.340(3) . ?
C17 C18 1.511(3) . ?
C17 H17A 0.9700 . ?
C17 H17B 0.9700 . ?
C18 H18A 0.9700 . ?
C18 H18B 0.9700 . ?
C19 C20 1.506(5) . ?
C19 H19A 0.9700 . ?
C19 H19B 0.9700 . ?
C20 H20A 0.9700 . ?
C20 H20B 0.9700 . ?
S21 C21 1.738(2) . ?
S21 C23 1.741(2) . ?
S22 C21 1.733(2) . ?
S22 C24 1.751(2) . ?
S23 C22 1.735(2) . ?
S23 C25 1.749(2) . ?
S24 C22 1.739(2) . ?
S24 C26 1.741(2) . ?
S25 C27B 1.700(13) . ?
S25 C23 1.739(2) . ?
S25 C27A 1.828(6) . ?
S26 C24 1.743(2) . ?
S26 C28A 1.772(3) . ?
S26 C28B 1.866(9) . ?
S27 C25 1.737(2) . ?
S27 C29A 1.774(6) . ?
S27 C29B 1.860(12) . ?
S28 C30B 1.736(9) . ?
S28 C26 1.740(2) . ?
S28 C30A 1.843(4) . ?
C21 C22 1.364(3) . ?
C23 C24 1.349(3) . ?
C25 C26 1.349(3) . ?
C27A C28A 1.500(7) . ?
C27A H27A 0.9700 . ?
C27A H27B 0.9700 . ?
C28A H28A 0.9700 . ?
C28A H28B 0.9700 . ?
C27B C28B 1.530(14) . ?
C27B H27C 0.9700 . ?
C27B H27D 0.9700 . ?
C28B H28C 0.9700 . ?
C28B H28D 0.9700 . ?
C29A C30A 1.503(7) . ?
C29A H29A 0.9700 . ?
C29A H29B 0.9700 . ?
C30A H30A 0.9700 . ?
C30A H30B 0.9700 . ?
C29B C30B 1.509(16) . ?
C29B H29C 0.9700 . ?
C29B H29D 0.9700 . ?
C30B H30C 0.9700 . ?
C30B H30D 0.9700 . ?
Fe1 O2 2.0064(17) . ?
Fe1 O2 2.0064(17) 2_656 ?
Fe1 O1 2.0110(18) . ?
Fe1 O1 2.0110(18) 2_656 ?
Fe1 O3 2.0109(17) . ?
Fe1 O3 2.0109(17) 2_656 ?
O1 C1 1.275(3) . ?
O2 C2 1.276(3) . ?
O3 C3 1.275(3) . ?
O4 C1 1.225(3) . ?
O5 C2 1.217(3) . ?
O6 C3 1.220(3) . ?
C1 C1 1.553(6) 2_656 ?
C2 C3 1.560(3) 2_656 ?
C3 C2 1.560(3) 2_656 ?
Cl31 C34 1.741(5) . ?
C31 C36 1.385(11) . ?
C31 C32 1.402(10) . ?
C31 H31 0.9300 . ?
C32 C33 1.392(12) . ?
C32 H32 0.9300 . ?
C33 C34 1.292(11) . ?
C33 H33 0.9300 . ?
C34 C35 1.466(12) . ?
C35 C36 1.350(12) . ?
C35 H35 0.9300 . ?
C36 H36 0.9300 . ?
O41 H41A 1.17(4) . ?
O41 H41B 1.18(4) . ?
O41 H41C 1.17(4) . ?
